data_4060643
_journal_name_full Organometallics
_journal_paper_doi 10.1021/om0508132
_journal_year 2006
_chemical_formula_sum 'C27 H7 O20 Os6 Sb'
_chemical_formula_weight 1914.28
_space_group_IT_number 14
_symmetry_cell_setting monoclinic
_symmetry_space_group_name_Hall '-P 2yn'
_symmetry_space_group_name_H-M 'P 1 21/n 1'
_cell_angle_alpha 90.00
_cell_angle_beta 92.5710(10)
_cell_angle_gamma 90.00
_cell_formula_units_Z 4
_cell_length_a 9.6092(3)
_cell_length_b 27.4384(8)
_cell_length_c 14.3351(4)
_cell_measurement_temperature 298(2)
_cell_volume 3775.80(19)
_diffrn_ambient_temperature 298(2)
_exptl_crystal_density_diffrn 3.367
_cod_depositor_comments
;
The following automatic conversions were performed:
'_symmetry_cell_setting' value 'Monoclinic' changed to 'monoclinic'
according to '/home/saulius/struct/CIF-dictionaries/cif_core.dic'
dictionary named 'cif_core.dic' version 2.4.1 from 2010-06-29.

Automatic conversion script
Id: cif_fix_enum 1527 2010-12-29 10:47:43Z saulius 
;
_cod_original_sg_symbol_H-M 'P 21/n'
_cod_database_code 4060643

loop_
_symmetry_equiv_pos_as_xyz
'x, y, z'
'-x+1/2, y+1/2, -z+1/2'
'-x, -y, -z'
'x-1/2, -y-1/2, z-1/2'

loop_
_atom_site_label
_atom_site_type_symbol
_atom_site_fract_x
_atom_site_fract_y
_atom_site_fract_z
_atom_site_U_iso_or_equiv
_atom_site_adp_type
_atom_site_occupancy
_atom_site_symmetry_multiplicity
_atom_site_calc_flag
_atom_site_refinement_flags
_atom_site_disorder_assembly
_atom_site_disorder_group
Os1 Os 1.06549(4) 0.344281(14) 0.57731(3) 0.03482(9) Uani 1 1 d . . .
Os2 Os 0.81195(3) 0.298850(13) 0.63744(2) 0.03176(9) Uani 1 1 d . . .
Os3 Os 1.06967(4) 0.252727(14) 0.65585(3) 0.04053(10) Uani 1 1 d . . .
Os4 Os 0.83797(3) 0.462632(13) 0.75422(2) 0.02969(9) Uani 1 1 d . . .
Os5 Os 0.54408(4) 0.486825(15) 0.73098(2) 0.03663(10) Uani 1 1 d . . .
Os6 Os 0.72833(4) 0.543411(14) 0.85166(3) 0.03905(10) Uani 1 1 d . . .
Sb7 Sb 0.83841(6) 0.39620(2) 0.62459(4) 0.02936(13) Uani 1 1 d . . .
O11 O 1.1775(7) 0.4472(3) 0.6005(5) 0.0532(19) Uani 1 1 d . . .
O12 O 0.9594(10) 0.3429(4) 0.3703(6) 0.092(3) Uani 1 1 d . . .
O13 O 1.3424(9) 0.3067(4) 0.5135(8) 0.098(3) Uani 1 1 d . . .
O21 O 0.5667(8) 0.3222(3) 0.7557(6) 0.064(2) Uani 1 1 d . . .
O22 O 0.6714(10) 0.3010(3) 0.4417(6) 0.081(3) Uani 1 1 d . . .
O23 O 0.7336(8) 0.1920(3) 0.6435(6) 0.073(2) Uani 1 1 d . . .
O31 O 1.3757(9) 0.2336(4) 0.6962(10) 0.117(4) Uani 1 1 d . . .
O32 O 1.0642(12) 0.2014(3) 0.4695(6) 0.095(3) Uani 1 1 d . . .
O33 O 1.0061(10) 0.1653(3) 0.7775(6) 0.074(3) Uani 1 1 d . . .
O42 O 0.9417(8) 0.5332(3) 0.6064(5) 0.058(2) Uani 1 1 d . . .
O43 O 1.1318(8) 0.4589(3) 0.8392(6) 0.070(2) Uani 1 1 d . . .
O44 O 0.7545(7) 0.3868(3) 0.8989(5) 0.0562(19) Uani 1 1 d . . .
O51 O 0.2814(9) 0.5494(3) 0.7406(7) 0.084(3) Uani 1 1 d . . .
O52 O 0.6249(9) 0.5429(4) 0.5577(6) 0.083(3) Uani 1 1 d . . .
O53 O 0.4542(7) 0.3985(3) 0.6151(5) 0.061(2) Uani 1 1 d . . .
O54 O 0.4553(8) 0.4263(3) 0.8974(5) 0.067(2) Uani 1 1 d . . .
O61 O 0.9975(11) 0.5800(5) 0.9487(8) 0.120(4) Uani 1 1 d . . .
O62 O 0.7724(9) 0.6134(3) 0.6891(6) 0.077(3) Uani 1 1 d . . .
O63 O 0.5110(10) 0.6141(3) 0.9152(6) 0.083(3) Uani 1 1 d . . .
O64 O 0.6838(9) 0.4747(3) 1.0185(5) 0.071(2) Uani 1 1 d . . .
C1 C 1.0826(9) 0.3290(3) 0.7229(6) 0.037(2) Uani 1 1 d . . .
C2 C 0.9604(9) 0.3060(3) 0.7527(6) 0.036(2) Uani 1 1 d . . .
C3 C 0.9478(10) 0.2961(4) 0.8498(7) 0.044(2) Uani 1 1 d . . .
H3 H 0.8687 0.2803 0.8695 0.052 Uiso 1 1 calc R . .
C4 C 1.0485(11) 0.3092(4) 0.9136(8) 0.057(3) Uani 1 1 d . . .
H4 H 1.0379 0.3033 0.9767 0.069 Uiso 1 1 calc R . .
C5 C 1.1686(12) 0.3319(4) 0.8836(8) 0.057(3) Uani 1 1 d . . .
H5 H 1.2371 0.3409 0.9282 0.069 Uiso 1 1 calc R . .
C6 C 1.1900(11) 0.3412(4) 0.7930(8) 0.052(3) Uani 1 1 d . . .
H6 H 1.2729 0.3554 0.7758 0.062 Uiso 1 1 calc R . .
C7 C 0.7468(10) 0.4227(4) 0.4942(6) 0.050(3) Uani 1 1 d . . .
H7A H 0.6471 0.4219 0.4964 0.075 Uiso 1 1 calc R . .
H7B H 0.7757 0.4024 0.4440 0.075 Uiso 1 1 calc R . .
H7C H 0.7768 0.4556 0.4841 0.075 Uiso 1 1 calc R . .
C11 C 1.1339(9) 0.4092(4) 0.5885(6) 0.037(2) Uani 1 1 d . . .
C12 C 1.0030(12) 0.3438(4) 0.4457(9) 0.062(3) Uani 1 1 d . . .
C13 C 1.2389(11) 0.3185(4) 0.5395(9) 0.059(3) Uani 1 1 d . . .
C21 C 0.6575(9) 0.3143(4) 0.7117(7) 0.042(2) Uani 1 1 d . . .
C22 C 0.7210(11) 0.2995(4) 0.5135(8) 0.051(3) Uani 1 1 d . . .
C23 C 0.7733(10) 0.2314(4) 0.6429(8) 0.050(3) Uani 1 1 d . . .
C31 C 1.2616(12) 0.2409(4) 0.6812(10) 0.069(4) Uani 1 1 d . . .
C32 C 1.0685(12) 0.2193(4) 0.5414(9) 0.058(3) Uani 1 1 d . . .
C33 C 1.0318(11) 0.1979(4) 0.7309(7) 0.049(3) Uani 1 1 d . . .
C42 C 0.8982(9) 0.5081(4) 0.6604(7) 0.039(2) Uani 1 1 d . . .
C43 C 1.0211(10) 0.4591(4) 0.8074(7) 0.048(3) Uani 1 1 d . . .
C44 C 0.7811(9) 0.4162(3) 0.8462(7) 0.039(2) Uani 1 1 d . . .
C51 C 0.3785(11) 0.5264(5) 0.7392(8) 0.058(3) Uani 1 1 d . . .
C52 C 0.6004(11) 0.5232(4) 0.6240(8) 0.053(3) Uani 1 1 d . . .
C53 C 0.4871(9) 0.4321(4) 0.6559(7) 0.044(2) Uani 1 1 d . . .
C54 C 0.4947(10) 0.4496(4) 0.8387(7) 0.042(2) Uani 1 1 d . . .
C61 C 0.8985(12) 0.5657(5) 0.9137(9) 0.069(4) Uani 1 1 d . . .
C62 C 0.7557(11) 0.5854(4) 0.7475(8) 0.053(3) Uani 1 1 d . . .
C63 C 0.5938(12) 0.5877(4) 0.8936(7) 0.051(3) Uani 1 1 d . . .
C64 C 0.6993(11) 0.4991(4) 0.9541(7) 0.048(3) Uani 1 1 d . . .

loop_
_atom_site_aniso_label
_atom_site_aniso_U_11
_atom_site_aniso_U_22
_atom_site_aniso_U_33
_atom_site_aniso_U_23
_atom_site_aniso_U_13
_atom_site_aniso_U_12
Os1 0.03169(18) 0.0326(2) 0.0407(2) -0.00518(16) 0.00745(15) -0.00421(15)
Os2 0.03096(18) 0.0299(2) 0.03413(19) 0.00070(15) -0.00202(14) -0.00579(14)
Os3 0.0395(2) 0.0290(2) 0.0526(2) -0.00708(18) -0.00239(17) 0.00203(16)
Os4 0.02898(17) 0.02775(19) 0.03230(18) -0.00020(15) 0.00079(13) 0.00004(14)
Os5 0.02901(18) 0.0464(2) 0.03446(19) 0.00697(17) 0.00065(14) 0.00094(16)
Os6 0.0458(2) 0.0299(2) 0.0418(2) -0.00383(16) 0.00540(17) 0.00094(16)
Sb7 0.0288(3) 0.0290(3) 0.0302(3) 0.0006(2) 0.0011(2) -0.0014(2)
O11 0.045(4) 0.039(4) 0.076(5) 0.002(4) 0.017(4) -0.011(3)
O12 0.093(7) 0.143(10) 0.042(5) -0.015(5) 0.006(5) -0.029(6)
O13 0.067(6) 0.079(7) 0.154(10) -0.021(6) 0.056(6) 0.011(5)
O21 0.048(4) 0.074(6) 0.074(5) -0.002(4) 0.024(4) -0.006(4)
O22 0.101(7) 0.086(7) 0.054(5) 0.007(5) -0.027(5) -0.030(5)
O23 0.072(5) 0.039(5) 0.107(7) 0.010(5) -0.017(5) -0.016(4)
O31 0.046(5) 0.078(7) 0.225(14) 0.008(8) -0.021(7) 0.015(5)
O32 0.167(10) 0.059(6) 0.059(6) -0.018(5) 0.011(6) -0.001(6)
O33 0.109(7) 0.051(5) 0.060(5) 0.012(4) -0.015(5) -0.009(5)
O42 0.065(5) 0.051(5) 0.060(5) 0.020(4) 0.022(4) 0.001(4)
O43 0.042(4) 0.077(6) 0.091(6) -0.003(5) -0.016(4) -0.005(4)
O44 0.059(5) 0.050(5) 0.061(5) 0.013(4) 0.017(4) 0.008(4)
O51 0.059(5) 0.096(7) 0.100(7) 0.022(6) 0.024(5) 0.039(5)
O52 0.064(5) 0.121(9) 0.066(6) 0.043(6) 0.009(4) 0.007(5)
O53 0.054(5) 0.059(5) 0.069(5) -0.014(4) -0.016(4) -0.002(4)
O54 0.055(5) 0.089(7) 0.057(5) 0.028(5) 0.006(4) -0.013(4)
O61 0.098(8) 0.130(11) 0.128(10) -0.024(8) -0.025(7) -0.041(7)
O62 0.110(7) 0.048(5) 0.078(6) 0.010(5) 0.050(5) 0.001(5)
O63 0.122(7) 0.062(6) 0.069(6) 0.020(5) 0.049(5) 0.041(6)
O64 0.104(7) 0.060(6) 0.047(5) 0.007(4) -0.005(4) 0.002(5)
C1 0.035(5) 0.034(5) 0.041(5) -0.007(4) -0.002(4) 0.002(4)
C2 0.035(5) 0.029(5) 0.043(5) 0.000(4) -0.007(4) 0.002(4)
C3 0.050(6) 0.035(6) 0.046(6) 0.002(5) 0.001(5) 0.003(4)
C4 0.065(7) 0.058(8) 0.047(6) -0.003(6) -0.021(5) 0.008(6)
C5 0.066(7) 0.048(7) 0.055(7) -0.002(5) -0.034(6) 0.003(6)
C6 0.048(6) 0.044(6) 0.060(7) 0.000(5) -0.020(5) -0.006(5)
C7 0.055(6) 0.062(7) 0.033(5) 0.011(5) -0.005(4) 0.009(5)
C11 0.031(5) 0.037(6) 0.042(5) 0.002(4) 0.009(4) -0.008(4)
C12 0.052(7) 0.066(8) 0.069(8) -0.016(7) 0.014(6) -0.021(6)
C13 0.051(6) 0.050(7) 0.076(8) -0.011(6) 0.020(6) 0.000(5)
C21 0.030(5) 0.049(6) 0.047(6) 0.002(5) -0.004(4) -0.004(4)
C22 0.055(6) 0.042(6) 0.055(7) 0.002(5) -0.014(5) -0.012(5)
C23 0.044(6) 0.040(6) 0.065(7) 0.012(5) -0.012(5) -0.013(5)
C31 0.048(7) 0.049(7) 0.108(11) -0.014(7) -0.007(7) 0.014(6)
C32 0.066(7) 0.046(7) 0.063(8) 0.004(6) 0.014(6) -0.008(6)
C33 0.065(7) 0.039(6) 0.044(6) -0.015(5) -0.014(5) 0.005(5)
C42 0.035(5) 0.037(6) 0.044(5) 0.001(5) 0.010(4) 0.014(4)
C43 0.039(6) 0.049(7) 0.055(6) 0.004(5) -0.003(5) 0.001(5)
C44 0.044(5) 0.030(5) 0.044(5) 0.012(4) 0.005(4) -0.001(4)
C51 0.043(6) 0.071(8) 0.061(7) 0.024(6) 0.005(5) 0.003(6)
C52 0.046(6) 0.058(8) 0.055(7) 0.018(6) -0.002(5) -0.002(5)
C53 0.029(5) 0.064(7) 0.038(5) 0.008(5) -0.002(4) 0.008(5)
C54 0.039(5) 0.044(6) 0.044(6) 0.004(5) 0.007(4) -0.001(4)
C61 0.054(7) 0.073(9) 0.079(9) -0.028(7) -0.001(6) -0.016(6)
C62 0.059(7) 0.029(6) 0.072(8) 0.006(5) 0.025(6) -0.002(5)
C63 0.080(8) 0.033(6) 0.039(6) 0.005(5) 0.016(5) 0.019(5)
C64 0.065(7) 0.035(6) 0.045(6) -0.012(5) -0.007(5) 0.007(5)

loop_
_geom_bond_atom_site_label_1
_geom_bond_atom_site_label_2
_geom_bond_distance
_geom_bond_site_symmetry_2
_geom_bond_publ_flag
Os1 C11 1.903(10) . ?
Os1 C13 1.911(11) . ?
Os1 C12 1.954(13) . ?
Os1 C1 2.127(9) . ?
Os1 Sb7 2.7171(7) . ?
Os1 Os3 2.7524(6) . ?
Os1 Os2 2.9019(5) . ?
Os2 C23 1.890(11) . ?
Os2 C21 1.912(10) . ?
Os2 C22 1.945(11) . ?
Os2 C2 2.143(8) . ?
Os2 Sb7 2.6902(7) . ?
Os2 Os3 2.7831(5) . ?
Os3 C32 1.880(13) . ?
Os3 C31 1.892(11) . ?
Os3 C33 1.895(12) . ?
Os3 C2 2.302(9) . ?
Os3 C1 2.303(9) . ?
Os4 C43 1.889(10) . ?
Os4 C44 1.930(9) . ?
Os4 C42 1.941(10) . ?
Os4 Sb7 2.6032(7) . ?
Os4 Os6 2.8470(5) . ?
Os4 Os5 2.9056(5) . ?
Os5 C53 1.914(12) . ?
Os5 C52 1.927(11) . ?
Os5 C54 1.929(10) . ?
Os5 C51 1.934(11) . ?
Os5 Os6 2.8746(5) . ?
Os6 C63 1.892(10) . ?
Os6 C62 1.914(11) . ?
Os6 C61 1.926(12) . ?
Os6 C64 1.935(12) . ?
Sb7 C7 2.156(9) . ?
O11 C11 1.133(11) . ?
O12 C12 1.142(14) . ?
O13 C13 1.126(12) . ?
O21 C21 1.121(11) . ?
O22 C22 1.116(12) . ?
O23 C23 1.145(12) . ?
O31 C31 1.125(12) . ?
O32 C32 1.141(13) . ?
O33 C33 1.149(12) . ?
O42 C42 1.131(11) . ?
O43 C43 1.138(11) . ?
O44 C44 1.141(10) . ?
O51 C51 1.128(12) . ?
O52 C52 1.128(12) . ?
O53 C53 1.129(12) . ?
O54 C54 1.134(11) . ?
O61 C61 1.125(13) . ?
O62 C62 1.153(12) . ?
O63 C63 1.130(11) . ?
O64 C64 1.157(12) . ?
C1 C2 1.415(12) . ?
C1 C6 1.448(13) . ?
C2 C3 1.428(13) . ?
C3 C4 1.350(13) . ?
C4 C5 1.395(16) . ?
C5 C6 1.348(15) . ?
